data_7717606
loop_
_publ_author_name
'Zhang, Lixin'
'Jiang, Wen'

_publ_section_title
;
 Phosphaguanidinate Yttrium Carbene, Carbyne and Carbide Complexes: Three
 Distinct C1 Functionalities
;
_journal_name_full 'Dalton Transactions'
_journal_paper_doi 10.1039/D4DT03060E
_journal_year 2024
_chemical_formula_moiety 'C39 H50 Lu N2 P, C7 H8'
_chemical_formula_sum 'C46 H58 Lu N2 P'
_chemical_formula_weight 844.88
_space_group_crystal_system triclinic
_space_group_IT_number 2
_space_group_name_Hall '-P 1'
_space_group_name_H-M_alt 'P -1'
_atom_sites_solution_hydrogens mixed
_atom_sites_solution_primary iterative
_audit_block_doi 10.5517/ccdc.csd.cc2l67fh
_audit_creation_date 2024-04-28
_audit_creation_method
;
Olex2 1.2
(compiled 2018.05.29 svn.r3508 for OlexSys, GUI svn.r5506)
;
_audit_update_record
;
2024-10-08 deposited with the CCDC.	2024-12-02 downloaded from the CCDC.
;
_cell_angle_alpha 73.3810(10)
_cell_angle_beta 77.655(2)
_cell_angle_gamma 69.6290(10)
_cell_formula_units_Z 2
_cell_length_a 10.5399(4)
_cell_length_b 11.7073(5)
_cell_length_c 19.0482(8)
_cell_measurement_reflns_used 9882
_cell_measurement_temperature 193(2)
_cell_measurement_theta_max 27.139
_cell_measurement_theta_min 2.281
_cell_volume 2094.24(15)
_computing_cell_refinement 'SAINT V8.38A (?, 2016)'
_computing_data_reduction 'SAINT V8.38A (?, 2016)'
_computing_molecular_graphics 'Olex2 (Dolomanov et al., 2009)'
_computing_publication_material 'Olex2 (Dolomanov et al., 2009)'
_computing_structure_refinement 'ShelXL (Sheldrick, 2015)'
_computing_structure_solution 'olex2.solve (Bourhis et al., 2015)'
_diffrn_ambient_temperature 192.9
_diffrn_measured_fraction_theta_full 0.999
_diffrn_measured_fraction_theta_max 0.999
_diffrn_measurement_device_type 'Bruker APEX-II CCD'
_diffrn_measurement_method '\f and \w scans'
_diffrn_radiation_type MoK\a
_diffrn_radiation_wavelength 0.71073
_diffrn_reflns_av_R_equivalents 0.0544
_diffrn_reflns_av_unetI/netI 0.0382
_diffrn_reflns_Laue_measured_fraction_full 0.999
_diffrn_reflns_Laue_measured_fraction_max 0.999
_diffrn_reflns_limit_h_max 12
_diffrn_reflns_limit_h_min -12
_diffrn_reflns_limit_k_max 13
_diffrn_reflns_limit_k_min -13
_diffrn_reflns_limit_l_max 22
_diffrn_reflns_limit_l_min -22
_diffrn_reflns_number 44234
_diffrn_reflns_point_group_measured_fraction_full 0.999
_diffrn_reflns_point_group_measured_fraction_max 0.999
_diffrn_reflns_theta_full 25.049
_diffrn_reflns_theta_max 25.049
_diffrn_reflns_theta_min 2.234
_diffrn_standards_number 0
_exptl_absorpt_coefficient_mu 2.427
_exptl_absorpt_correction_T_max 0.7455
_exptl_absorpt_correction_T_min 0.6364
_exptl_absorpt_correction_type multi-scan
_exptl_absorpt_process_details
'SADABS-2016/2 (Bruker,2016/2) was used for absorption correction. wR2(int) was 0.1333 before and 0.0646 after correction. The Ratio of minimum to maximum transmission is 0.8537. The \l/2 correction factor is Not present.'
_exptl_crystal_colour colourless
_exptl_crystal_colour_primary colourless
_exptl_crystal_density_diffrn 1.340
_exptl_crystal_description block
_exptl_crystal_F_000 868
_exptl_crystal_size_max 0.23
_exptl_crystal_size_mid 0.14
_exptl_crystal_size_min 0.03
_refine_diff_density_max 1.452
_refine_diff_density_min -1.538
_refine_diff_density_rms 0.105
_refine_ls_extinction_method none
_refine_ls_goodness_of_fit_ref 1.200
_refine_ls_hydrogen_treatment mixed
_refine_ls_matrix_type full
_refine_ls_number_parameters 473
_refine_ls_number_reflns 7409
_refine_ls_number_restraints 6
_refine_ls_restrained_S_all 1.199
_refine_ls_R_factor_all 0.0430
_refine_ls_R_factor_gt 0.0372
_refine_ls_shift/su_max 0.001
_refine_ls_shift/su_mean 0.000
_refine_ls_structure_factor_coef Fsqd
_refine_ls_weighting_details 'w=1/[\s^2^(Fo^2^)+8.6121P] where P=(Fo^2^+2Fc^2^)/3'
_refine_ls_weighting_scheme calc
_refine_ls_wR_factor_gt 0.0803
_refine_ls_wR_factor_ref 0.0829
_reflns_Friedel_coverage 0.000
_reflns_number_gt 6822
_reflns_number_total 7409
_reflns_threshold_expression 'I > 2\s(I)'
_cod_data_source_file d4dt03060e2.cif
_cod_data_source_block mo_220608b_a
_cod_database_code 7717606
_shelx_shelxl_version_number 2018/3
_shelx_space_group_comment
;
The symmetry employed for this shelxl refinement is uniquely defined
by the following loop, which should always be used as a source of
symmetry information in preference to the above space-group names.
They are only intended as comments.
;
_shelx_estimated_absorpt_t_max 0.931
_shelx_estimated_absorpt_t_min 0.605
_olex2_refinement_description
;
1. Fixed Uiso
 At 1.2 times of:
  All C(H) groups
 At 1.5 times of:
  All C(H,H,H) groups
2. Restrained distances
 C1-H1B
 0.98 with sigma of 0.02
 H1C-H1A
 1.6 with sigma of 0.02
 H1A-H1B
 1.6 with sigma of 0.02
 H1C-H1B
 1.6 with sigma of 0.02
 C1-H1A
 0.98 with sigma of 0.02
 C1-H1C
 0.98 with sigma of 0.02
3.a Ternary CH refined with riding coordinates:
 C10(H10), C13(H13), C22(H22), C25(H25)
3.b Aromatic/amide H refined with riding coordinates:
 C6(H6), C7(H7), C8(H8), C18(H18), C19(H19), C20(H20), C29(H29), C30(H30),
 C31(H31), C32(H32), C33(H33), C35(H35), C36(H36), C37(H37), C38(H38), C39(H39),
  C42(H42), C43(H43), C44(H44), C45(H45), C46(H46)
3.c Idealised Me refined as rotating group:
 C2(H2A,H2B,H2C), C11(H11A,H11B,H11C), C12(H12A,H12B,H12C), C14(H14A,H14B,
 H14C), C15(H15A,H15B,H15C), C23(H23A,H23B,H23C), C24(H24A,H24B,H24C), C26(H26A,
 H26B,H26C), C27(H27A,H27B,H27C), C40(H40A,H40B,H40C)
;
_olex2_submission_special_instructions 'No special instructions were received'

loop_
_space_group_symop_operation_xyz
'x, y, z'
'-x, -y, -z'

loop_
_atom_site_label
_atom_site_type_symbol
_atom_site_fract_x
_atom_site_fract_y
_atom_site_fract_z
_atom_site_U_iso_or_equiv
_atom_site_adp_type
_atom_site_occupancy
_atom_site_site_symmetry_order
_atom_site_calc_flag
_atom_site_refinement_flags_posn
_atom_site_refinement_flags_adp
_atom_site_refinement_flags_occupancy
_atom_site_disorder_assembly
_atom_site_disorder_group
C1 C 0.5697(7) 0.3636(6) 0.9664(3) 0.0415(15) Uani 1 1 d D . . . .
C2 C 0.7807(6) 0.5849(6) 0.9096(3) 0.0439(15) Uani 1 1 d . . . . .
H2A H 0.799130 0.647610 0.865489 0.066 Uiso 1 1 calc GR . . . .
H2B H 0.843928 0.502057 0.905688 0.066 Uiso 1 1 calc GR . . . .
H2C H 0.793076 0.605741 0.953504 0.066 Uiso 1 1 calc GR . . . .
C3 C 0.4449(5) 0.7189(4) 0.7937(3) 0.0224(10) Uani 1 1 d . . . . .
C4 C 0.3603(5) 0.8939(5) 0.8556(3) 0.0275(11) Uani 1 1 d . . . . .
C5 C 0.2170(5) 0.9298(5) 0.8702(3) 0.0330(13) Uani 1 1 d . . . . .
C6 C 0.1465(6) 1.0516(5) 0.8766(3) 0.0425(15) Uani 1 1 d . . . . .
H6 H 0.049611 1.077271 0.884385 0.051 Uiso 1 1 calc R . . . .
C7 C 0.2130(7) 1.1362(6) 0.8720(4) 0.0487(16) Uani 1 1 d . . . . .
H7 H 0.162626 1.219154 0.876580 0.058 Uiso 1 1 calc R . . . .
C8 C 0.3545(6) 1.0992(5) 0.8607(3) 0.0448(15) Uani 1 1 d . . . . .
H8 H 0.400561 1.157227 0.858316 0.054 Uiso 1 1 calc R . . . .
C9 C 0.4306(5) 0.9785(5) 0.8526(3) 0.0316(12) Uani 1 1 d . . . . .
C10 C 0.5856(6) 0.9403(5) 0.8453(3) 0.0379(13) Uani 1 1 d . . . . .
H10 H 0.622905 0.857374 0.831671 0.045 Uiso 1 1 calc R . . . .
C11 C 0.6440(7) 1.0332(6) 0.7852(4) 0.0529(17) Uani 1 1 d . . . . .
H11A H 0.608423 1.047314 0.738945 0.079 Uiso 1 1 calc GR . . . .
H11B H 0.743735 0.999338 0.778035 0.079 Uiso 1 1 calc GR . . . .
H11C H 0.617406 1.112709 0.800123 0.079 Uiso 1 1 calc GR . . . .
C12 C 0.6313(7) 0.9244(7) 0.9198(4) 0.0549(18) Uani 1 1 d . . . . .
H12A H 0.603001 1.006103 0.932204 0.082 Uiso 1 1 calc GR . . . .
H12B H 0.730792 0.888947 0.916505 0.082 Uiso 1 1 calc GR . . . .
H12C H 0.589105 0.867877 0.958334 0.082 Uiso 1 1 calc GR . . . .
C13 C 0.1349(6) 0.8384(6) 0.8828(4) 0.0447(15) Uani 1 1 d . . . . .
H13 H 0.201332 0.756089 0.875841 0.054 Uiso 1 1 calc R . . . .
C14 C 0.0341(7) 0.8809(7) 0.8262(4) 0.0592(19) Uani 1 1 d . . . . .
H14A H -0.003963 0.813584 0.830291 0.089 Uiso 1 1 calc GR . . . .
H14B H 0.081731 0.900876 0.776348 0.089 Uiso 1 1 calc GR . . . .
H14C H -0.039852 0.955476 0.835916 0.089 Uiso 1 1 calc GR . . . .
C15 C 0.0629(7) 0.8169(7) 0.9578(4) 0.065(2) Uani 1 1 d . . . . .
H15A H 0.126586 0.795532 0.993643 0.097 Uiso 1 1 calc GR . . . .
H15B H 0.025407 0.747823 0.965669 0.097 Uiso 1 1 calc GR . . . .
H15C H -0.011606 0.893029 0.964369 0.097 Uiso 1 1 calc GR . . . .
C16 C 0.5123(5) 0.5157(4) 0.7620(2) 0.0204(10) Uani 1 1 d . . . . .
C17 C 0.3946(6) 0.4885(5) 0.7560(3) 0.0317(12) Uani 1 1 d . . . . .
C18 C 0.4070(7) 0.4059(5) 0.7133(3) 0.0427(15) Uani 1 1 d . . . . .
H18 H 0.327873 0.389897 0.707579 0.051 Uiso 1 1 calc R . . . .
C19 C 0.5331(7) 0.3463(5) 0.6790(3) 0.0470(16) Uani 1 1 d . . . . .
H19 H 0.539615 0.292218 0.648602 0.056 Uiso 1 1 calc R . . . .
C20 C 0.6491(6) 0.3660(5) 0.6891(3) 0.0428(15) Uani 1 1 d . . . . .
H20 H 0.735491 0.322910 0.666754 0.051 Uiso 1 1 calc R . . . .
C21 C 0.6418(6) 0.4477(5) 0.7313(3) 0.0316(12) Uani 1 1 d . . . . .
C22 C 0.7734(6) 0.4585(5) 0.7441(3) 0.0383(14) Uani 1 1 d . . . . .
H22 H 0.749226 0.523579 0.773293 0.046 Uiso 1 1 calc R . . . .
C23 C 0.8596(6) 0.4993(6) 0.6730(3) 0.0454(15) Uani 1 1 d . . . . .
H23A H 0.888852 0.435063 0.644394 0.068 Uiso 1 1 calc GR . . . .
H23B H 0.939948 0.510864 0.684580 0.068 Uiso 1 1 calc GR . . . .
H23C H 0.805664 0.578512 0.644126 0.068 Uiso 1 1 calc GR . . . .
C24 C 0.8579(6) 0.3337(6) 0.7902(4) 0.0538(18) Uani 1 1 d . . . . .
H24A H 0.879387 0.267095 0.763987 0.081 Uiso 1 1 calc GR . . . .
H24B H 0.805068 0.312143 0.838306 0.081 Uiso 1 1 calc GR . . . .
H24C H 0.942874 0.342731 0.797581 0.081 Uiso 1 1 calc GR . . . .
C25 C 0.2551(6) 0.5485(5) 0.7959(3) 0.0371(13) Uani 1 1 d . . . . .
H25 H 0.244223 0.639498 0.787830 0.044 Uiso 1 1 calc R . . . .
C26 C 0.2464(6) 0.4929(6) 0.8794(3) 0.0470(16) Uani 1 1 d . . . . .
H26A H 0.261055 0.402674 0.889054 0.070 Uiso 1 1 calc GR . . . .
H26B H 0.155963 0.533107 0.903177 0.070 Uiso 1 1 calc GR . . . .
H26C H 0.316452 0.507307 0.899226 0.070 Uiso 1 1 calc GR . . . .
C27 C 0.1316(7) 0.5392(7) 0.7698(4) 0.063(2) Uani 1 1 d . . . . .
H27A H 0.132075 0.451766 0.783552 0.094 Uiso 1 1 calc GR . . . .
H27B H 0.136661 0.569347 0.715953 0.094 Uiso 1 1 calc GR . . . .
H27C H 0.047344 0.590597 0.793079 0.094 Uiso 1 1 calc GR . . . .
C28 C 0.5385(6) 0.8755(5) 0.6655(3) 0.0316(12) Uani 1 1 d . . . . .
C29 C 0.5248(7) 0.9778(6) 0.6049(3) 0.0469(16) Uani 1 1 d . . . . .
H29 H 0.437411 1.024777 0.589935 0.056 Uiso 1 1 calc R . . . .
C30 C 0.6397(9) 1.0106(7) 0.5666(4) 0.066(2) Uani 1 1 d . . . . .
H30 H 0.630170 1.079849 0.525086 0.079 Uiso 1 1 calc R . . . .
C31 C 0.7697(8) 0.9430(7) 0.5881(4) 0.0581(19) Uani 1 1 d . . . . .
H31 H 0.848146 0.964502 0.560913 0.070 Uiso 1 1 calc R . . . .
C32 C 0.7810(7) 0.8467(7) 0.6484(4) 0.0566(18) Uani 1 1 d . . . . .
H32 H 0.867859 0.802551 0.664801 0.068 Uiso 1 1 calc R . . . .
C33 C 0.6677(6) 0.8114(5) 0.6868(3) 0.0395(14) Uani 1 1 d . . . . .
H33 H 0.678619 0.742228 0.728334 0.047 Uiso 1 1 calc R . . . .
C34 C 0.3675(5) 0.7550(5) 0.6414(3) 0.0289(12) Uani 1 1 d . . . . .
C35 C 0.4749(5) 0.6929(5) 0.5958(3) 0.0311(12) Uani 1 1 d . . . . .
H35 H 0.565960 0.683186 0.600907 0.037 Uiso 1 1 calc R . . . .
C36 C 0.4513(7) 0.6451(5) 0.5431(3) 0.0420(15) Uani 1 1 d . . . . .
H36 H 0.525714 0.601564 0.512958 0.050 Uiso 1 1 calc R . . . .
C37 C 0.3188(7) 0.6609(6) 0.5345(3) 0.0452(15) Uani 1 1 d . . . . .
H37 H 0.302244 0.628567 0.498150 0.054 Uiso 1 1 calc R . . . .
C38 C 0.2124(7) 0.7226(6) 0.5779(3) 0.0494(16) Uani 1 1 d . . . . .
H38 H 0.121682 0.732797 0.571781 0.059 Uiso 1 1 calc R . . . .
C39 C 0.2350(6) 0.7709(6) 0.6310(3) 0.0394(14) Uani 1 1 d . . . . .
H39 H 0.159636 0.815126 0.660474 0.047 Uiso 1 1 calc R . . . .
Lu1 Lu 0.56030(2) 0.58310(2) 0.91954(2) 0.02524(7) Uani 1 1 d . . . . .
N1 N 0.4365(4) 0.7678(4) 0.8514(2) 0.0249(9) Uani 1 1 d . . . . .
N2 N 0.5030(4) 0.5948(4) 0.8077(2) 0.0238(9) Uani 1 1 d . . . . .
P1 P 0.38142(14) 0.83593(12) 0.70785(7) 0.0275(3) Uani 1 1 d . . . . .
C40 C -0.0171(9) 0.1155(8) 0.5990(5) 0.087(3) Uani 1 1 d . . . . .
H40A H -0.097974 0.168307 0.574813 0.130 Uiso 1 1 calc GR . . . .
H40B H -0.045392 0.079018 0.650634 0.130 Uiso 1 1 calc GR . . . .
H40C H 0.034291 0.048243 0.573449 0.130 Uiso 1 1 calc GR . . . .
C41 C 0.0702(7) 0.1922(6) 0.5964(4) 0.0588(19) Uani 1 1 d . . . . .
C42 C 0.0809(9) 0.2884(7) 0.5366(4) 0.067(2) Uani 1 1 d . . . . .
H42 H 0.033408 0.305461 0.495764 0.080 Uiso 1 1 calc R . . . .
C43 C 0.1636(9) 0.3628(8) 0.5358(4) 0.070(2) Uani 1 1 d . . . . .
H43 H 0.171120 0.429929 0.494663 0.084 Uiso 1 1 calc R . . . .
C44 C 0.2311(8) 0.3374(8) 0.5939(4) 0.067(2) Uani 1 1 d . . . . .
H44 H 0.287529 0.385618 0.593517 0.081 Uiso 1 1 calc R . . . .
C45 C 0.2174(8) 0.2396(7) 0.6547(4) 0.0603(19) Uani 1 1 d . . . . .
H45 H 0.264336 0.222508 0.695715 0.072 Uiso 1 1 calc R . . . .
C46 C 0.1396(7) 0.1697(7) 0.6561(4) 0.0549(18) Uani 1 1 d . . . . .
H46 H 0.131569 0.104063 0.698076 0.066 Uiso 1 1 calc R . . . .
H1A H 0.598(8) 0.277(3) 0.996(3) 0.11(3) Uiso 1 1 d D . . . .
H1B H 0.640(8) 0.403(8) 0.962(4) 0.30(9) Uiso 1 1 d D . . . .
H1C H 0.561(7) 0.359(5) 0.9171(18) 0.07(2) Uiso 1 1 d D . . . .

loop_
_atom_site_aniso_label
_atom_site_aniso_U_11
_atom_site_aniso_U_22
_atom_site_aniso_U_33
_atom_site_aniso_U_23
_atom_site_aniso_U_13
_atom_site_aniso_U_12
C1 0.055(4) 0.040(3) 0.022(3) -0.001(3) -0.005(3) -0.011(3)
C2 0.034(3) 0.056(4) 0.036(3) -0.007(3) -0.006(3) -0.010(3)
C3 0.018(2) 0.026(3) 0.020(3) -0.001(2) -0.001(2) -0.007(2)
C4 0.032(3) 0.026(3) 0.019(3) -0.003(2) -0.005(2) -0.003(2)
C5 0.033(3) 0.039(3) 0.027(3) -0.012(2) -0.004(2) -0.006(2)
C6 0.035(3) 0.043(3) 0.043(4) -0.020(3) -0.004(3) 0.005(3)
C7 0.049(4) 0.033(3) 0.057(4) -0.017(3) -0.010(3) 0.004(3)
C8 0.049(4) 0.036(3) 0.055(4) -0.017(3) -0.012(3) -0.011(3)
C9 0.035(3) 0.030(3) 0.029(3) -0.004(2) -0.006(2) -0.010(2)
C10 0.037(3) 0.038(3) 0.041(3) -0.011(3) -0.003(3) -0.014(3)
C11 0.050(4) 0.050(4) 0.060(4) -0.008(3) -0.002(3) -0.025(3)
C12 0.041(4) 0.072(5) 0.054(4) -0.014(4) -0.014(3) -0.017(3)
C13 0.031(3) 0.045(4) 0.057(4) -0.026(3) -0.007(3) 0.002(3)
C14 0.040(4) 0.086(5) 0.060(5) -0.028(4) -0.001(3) -0.024(4)
C15 0.042(4) 0.066(5) 0.077(5) 0.003(4) -0.009(4) -0.021(4)
C16 0.021(2) 0.025(2) 0.011(2) -0.0017(19) -0.0016(19) -0.004(2)
C17 0.037(3) 0.027(3) 0.026(3) 0.000(2) -0.004(2) -0.009(2)
C18 0.053(4) 0.039(3) 0.043(4) -0.007(3) -0.009(3) -0.023(3)
C19 0.068(5) 0.035(3) 0.043(4) -0.017(3) -0.012(3) -0.012(3)
C20 0.047(4) 0.039(3) 0.038(3) -0.014(3) -0.005(3) -0.005(3)
C21 0.041(3) 0.022(3) 0.025(3) -0.003(2) -0.005(2) -0.003(2)
C22 0.033(3) 0.041(3) 0.033(3) -0.015(3) -0.004(3) 0.003(3)
C23 0.036(3) 0.048(4) 0.047(4) -0.010(3) -0.004(3) -0.008(3)
C24 0.039(4) 0.057(4) 0.044(4) -0.002(3) -0.012(3) 0.008(3)
C25 0.035(3) 0.041(3) 0.036(3) -0.006(3) 0.000(3) -0.018(3)
C26 0.049(4) 0.059(4) 0.034(3) -0.007(3) 0.006(3) -0.027(3)
C27 0.053(4) 0.085(5) 0.060(5) -0.015(4) -0.007(4) -0.035(4)
C28 0.042(3) 0.029(3) 0.024(3) -0.003(2) 0.002(2) -0.016(2)
C29 0.067(4) 0.038(3) 0.035(3) 0.005(3) -0.011(3) -0.024(3)
C30 0.105(7) 0.056(4) 0.042(4) 0.004(3) 0.004(4) -0.052(5)
C31 0.071(5) 0.068(5) 0.051(4) -0.016(4) 0.019(4) -0.053(4)
C32 0.045(4) 0.066(5) 0.063(5) -0.020(4) 0.007(3) -0.026(4)
C33 0.043(3) 0.038(3) 0.036(3) -0.006(3) 0.003(3) -0.018(3)
C34 0.031(3) 0.029(3) 0.022(3) 0.000(2) -0.007(2) -0.006(2)
C35 0.030(3) 0.029(3) 0.031(3) -0.006(2) -0.004(2) -0.005(2)
C36 0.055(4) 0.034(3) 0.035(3) -0.008(3) -0.005(3) -0.011(3)
C37 0.062(4) 0.049(4) 0.034(3) -0.007(3) -0.013(3) -0.026(3)
C38 0.048(4) 0.067(4) 0.038(4) -0.009(3) -0.010(3) -0.023(3)
C39 0.035(3) 0.054(4) 0.028(3) -0.007(3) -0.006(3) -0.012(3)
Lu1 0.02501(12) 0.02745(12) 0.01789(12) 0.00011(8) -0.00274(8) -0.00580(9)
N1 0.026(2) 0.026(2) 0.019(2) -0.0056(17) -0.0013(17) -0.0047(18)
N2 0.027(2) 0.021(2) 0.019(2) -0.0012(17) -0.0020(17) -0.0053(18)
P1 0.0302(7) 0.0249(7) 0.0217(7) -0.0017(5) -0.0060(6) -0.0030(6)
C40 0.081(6) 0.083(6) 0.109(8) -0.031(6) -0.026(5) -0.027(5)
C41 0.054(4) 0.047(4) 0.077(5) -0.028(4) -0.012(4) -0.005(3)
C42 0.094(6) 0.062(5) 0.048(4) -0.011(4) -0.022(4) -0.022(4)
C43 0.095(6) 0.090(6) 0.037(4) -0.012(4) -0.009(4) -0.044(5)
C44 0.070(5) 0.087(6) 0.058(5) -0.021(4) 0.001(4) -0.039(5)
C45 0.064(5) 0.059(5) 0.054(5) -0.013(4) -0.010(4) -0.014(4)
C46 0.053(4) 0.052(4) 0.055(4) -0.021(3) -0.019(3) 0.003(3)

loop_
_atom_type_symbol
_atom_type_description
_atom_type_scat_dispersion_real
_atom_type_scat_dispersion_imag
_atom_type_scat_source
C C 0.0033 0.0016 'International Tables Vol C Tables 4.2.6.8 and 6.1.1.4'
H H 0.0000 0.0000 'International Tables Vol C Tables 4.2.6.8 and 6.1.1.4'
Lu Lu -0.4720 5.8584 'International Tables Vol C Tables 4.2.6.8 and 6.1.1.4'
N N 0.0061 0.0033 'International Tables Vol C Tables 4.2.6.8 and 6.1.1.4'
P P 0.1023 0.0942 'International Tables Vol C Tables 4.2.6.8 and 6.1.1.4'

loop_
_geom_angle_atom_site_label_1
_geom_angle_atom_site_label_2
_geom_angle_atom_site_label_3
_geom_angle
_geom_angle_site_symmetry_1
_geom_angle_site_symmetry_3
_geom_angle_publ_flag
Lu1 C1 Lu1 88.0(2) 2_667 . ?
Lu1 C1 H1A 158(4) . . ?
Lu1 C1 H1A 86(4) 2_667 . ?
Lu1 C1 H1B 98(6) 2_667 . ?
Lu1 C1 H1B 51(6) . . ?
Lu1 C1 H1C 143(4) 2_667 . ?
Lu1 C1 H1C 90(4) . . ?
H1A C1 H1B 109(3) . . ?
H1A C1 H1C 107(3) . . ?
H1B C1 H1C 109(3) . . ?
H2A C2 H2B 109.5 . . ?
H2A C2 H2C 109.5 . . ?
H2B C2 H2C 109.5 . . ?
Lu1 C2 H2A 109.5 . . ?
Lu1 C2 H2B 109.5 . . ?
Lu1 C2 H2C 109.5 . . ?
N1 C3 Lu1 56.4(2) . . ?
N1 C3 P1 115.4(3) . . ?
N2 C3 Lu1 56.7(2) . . ?
N2 C3 N1 112.8(4) . . ?
N2 C3 P1 131.7(4) . . ?
P1 C3 Lu1 168.6(3) . . ?
C5 C4 C9 120.1(5) . . ?
C5 C4 N1 120.3(5) . . ?
C9 C4 N1 119.3(4) . . ?
C4 C5 C13 122.9(5) . . ?
C6 C5 C4 118.9(5) . . ?
C6 C5 C13 118.2(5) . . ?
C5 C6 H6 119.1 . . ?
C7 C6 C5 121.8(6) . . ?
C7 C6 H6 119.1 . . ?
C6 C7 H7 120.3 . . ?
C6 C7 C8 119.3(5) . . ?
C8 C7 H7 120.3 . . ?
C7 C8 H8 119.3 . . ?
C7 C8 C9 121.4(6) . . ?
C9 C8 H8 119.3 . . ?
C4 C9 C10 122.4(5) . . ?
C8 C9 C4 118.4(5) . . ?
C8 C9 C10 119.1(5) . . ?
C9 C10 H10 107.9 . . ?
C9 C10 C11 112.5(5) . . ?
C9 C10 C12 110.0(5) . . ?
C11 C10 H10 107.9 . . ?
C11 C10 C12 110.4(5) . . ?
C12 C10 H10 107.9 . . ?
C10 C11 H11A 109.5 . . ?
C10 C11 H11B 109.5 . . ?
C10 C11 H11C 109.5 . . ?
H11A C11 H11B 109.5 . . ?
H11A C11 H11C 109.5 . . ?
H11B C11 H11C 109.5 . . ?
C10 C12 H12A 109.5 . . ?
C10 C12 H12B 109.5 . . ?
C10 C12 H12C 109.5 . . ?
H12A C12 H12B 109.5 . . ?
H12A C12 H12C 109.5 . . ?
H12B C12 H12C 109.5 . . ?
C5 C13 H13 107.3 . . ?
C14 C13 C5 112.0(5) . . ?
C14 C13 H13 107.3 . . ?
C15 C13 C5 112.7(5) . . ?
C15 C13 H13 107.3 . . ?
C15 C13 C14 110.0(5) . . ?
C13 C14 H14A 109.5 . . ?
C13 C14 H14B 109.5 . . ?
C13 C14 H14C 109.5 . . ?
H14A C14 H14B 109.5 . . ?
H14A C14 H14C 109.5 . . ?
H14B C14 H14C 109.5 . . ?
C13 C15 H15A 109.5 . . ?
C13 C15 H15B 109.5 . . ?
C13 C15 H15C 109.5 . . ?
H15A C15 H15B 109.5 . . ?
H15A C15 H15C 109.5 . . ?
H15B C15 H15C 109.5 . . ?
C21 C16 C17 119.2(5) . . ?
N2 C16 C17 120.1(4) . . ?
N2 C16 C21 120.0(4) . . ?
C16 C17 C25 120.9(5) . . ?
C18 C17 C16 119.2(5) . . ?
C18 C17 C25 119.9(5) . . ?
C17 C18 H18 119.5 . . ?
C19 C18 C17 121.1(6) . . ?
C19 C18 H18 119.5 . . ?
C18 C19 H19 120.2 . . ?
C20 C19 C18 119.7(6) . . ?
C20 C19 H19 120.2 . . ?
C19 C20 H20 119.4 . . ?
C19 C20 C21 121.3(6) . . ?
C21 C20 H20 119.4 . . ?
C16 C21 C22 122.4(5) . . ?
C20 C21 C16 119.2(5) . . ?
C20 C21 C22 118.4(5) . . ?
C21 C22 H22 107.7 . . ?
C21 C22 C23 112.9(5) . . ?
C21 C22 C24 110.9(5) . . ?
C23 C22 H22 107.7 . . ?
C23 C22 C24 109.8(5) . . ?
C24 C22 H22 107.7 . . ?
C22 C23 H23A 109.5 . . ?
C22 C23 H23B 109.5 . . ?
C22 C23 H23C 109.5 . . ?
H23A C23 H23B 109.5 . . ?
H23A C23 H23C 109.5 . . ?
H23B C23 H23C 109.5 . . ?
C22 C24 H24A 109.5 . . ?
C22 C24 H24B 109.5 . . ?
C22 C24 H24C 109.5 . . ?
H24A C24 H24B 109.5 . . ?
H24A C24 H24C 109.5 . . ?
H24B C24 H24C 109.5 . . ?
C17 C25 H25 107.4 . . ?
C17 C25 C26 111.5(5) . . ?
C17 C25 C27 115.6(5) . . ?
C26 C25 H25 107.4 . . ?
C26 C25 C27 107.1(5) . . ?
C27 C25 H25 107.4 . . ?
C25 C26 H26A 109.5 . . ?
C25 C26 H26B 109.5 . . ?
C25 C26 H26C 109.5 . . ?
H26A C26 H26B 109.5 . . ?
H26A C26 H26C 109.5 . . ?
H26B C26 H26C 109.5 . . ?
C25 C27 H27A 109.5 . . ?
C25 C27 H27B 109.5 . . ?
C25 C27 H27C 109.5 . . ?
H27A C27 H27B 109.5 . . ?
H27A C27 H27C 109.5 . . ?
H27B C27 H27C 109.5 . . ?
C29 C28 P1 115.5(5) . . ?
C33 C28 C29 118.3(5) . . ?
C33 C28 P1 126.1(4) . . ?
C28 C29 H29 120.2 . . ?
C30 C29 C28 119.7(6) . . ?
C30 C29 H29 120.2 . . ?
C29 C30 H30 119.5 . . ?
C29 C30 C31 121.1(6) . . ?
C31 C30 H30 119.5 . . ?
C30 C31 H31 120.7 . . ?
C32 C31 C30 118.7(6) . . ?
C32 C31 H31 120.7 . . ?
C31 C32 H32 119.5 . . ?
C31 C32 C33 121.0(7) . . ?
C33 C32 H32 119.5 . . ?
C28 C33 H33 119.4 . . ?
C32 C33 C28 121.1(6) . . ?
C32 C33 H33 119.4 . . ?
C35 C34 C39 118.1(5) . . ?
C35 C34 P1 126.1(4) . . ?
C39 C34 P1 115.4(4) . . ?
C34 C35 H35 119.5 . . ?
C36 C35 C34 121.1(5) . . ?
C36 C35 H35 119.5 . . ?
C35 C36 H36 120.2 . . ?
C35 C36 C37 119.7(6) . . ?
C37 C36 H36 120.2 . . ?
C36 C37 H37 119.9 . . ?
C38 C37 C36 120.2(6) . . ?
C38 C37 H37 119.9 . . ?
C37 C38 H38 119.7 . . ?
C37 C38 C39 120.6(6) . . ?
C39 C38 H38 119.7 . . ?
C34 C39 H39 119.8 . . ?
C38 C39 C34 120.3(6) . . ?
C38 C39 H39 119.8 . . ?
C1 Lu1 C1 92.0(2) 2_667 . ?
C1 Lu1 C3 119.80(18) . . ?
C1 Lu1 C3 115.65(17) 2_667 . ?
C1 Lu1 Lu1 45.85(13) . 2_667 ?
C1 Lu1 Lu1 46.17(15) 2_667 2_667 ?
C1 Lu1 H1B 96(3) 2_667 . ?
C1 Lu1 H1B 22.5(11) . . ?
C2 Lu1 C1 105.4(2) . . ?
C2 Lu1 C1 110.7(2) . 2_667 ?
C2 Lu1 C3 111.54(18) . . ?
C2 Lu1 Lu1 116.43(15) . 2_667 ?
C2 Lu1 H1B 83.3(13) . . ?
C3 Lu1 Lu1 132.03(10) . 2_667 ?
C3 Lu1 H1B 135(2) . . ?
Lu1 Lu1 H1B 54(3) 2_667 . ?
N1 Lu1 C1 91.16(17) . 2_667 ?
N1 Lu1 C1 141.64(19) . . ?
N1 Lu1 C2 109.12(19) . . ?
N1 Lu1 C3 29.53(14) . . ?
N1 Lu1 Lu1 125.49(10) . 2_667 ?
N1 Lu1 N2 58.58(14) . . ?
N1 Lu1 H1B 162.2(13) . . ?
N2 Lu1 C1 93.35(17) . . ?
N2 Lu1 C1 134.01(19) . 2_667 ?
N2 Lu1 C2 111.70(18) . . ?
N2 Lu1 C3 29.18(14) . . ?
N2 Lu1 Lu1 122.75(10) . 2_667 ?
N2 Lu1 H1B 105(2) . . ?
C3 N1 C4 124.2(4) . . ?
C3 N1 Lu1 94.0(3) . . ?
C4 N1 Lu1 141.6(3) . . ?
C3 N2 C16 126.0(4) . . ?
C3 N2 Lu1 94.2(3) . . ?
C16 N2 Lu1 139.8(3) . . ?
C28 P1 C3 98.9(2) . . ?
C28 P1 C34 100.3(2) . . ?
C34 P1 C3 110.3(2) . . ?
H40A C40 H40B 109.5 . . ?
H40A C40 H40C 109.5 . . ?
H40B C40 H40C 109.5 . . ?
C41 C40 H40A 109.5 . . ?
C41 C40 H40B 109.5 . . ?
C41 C40 H40C 109.5 . . ?
C42 C41 C40 120.7(7) . . ?
C42 C41 C46 119.1(7) . . ?
C46 C41 C40 120.1(8) . . ?
C41 C42 H42 120.1 . . ?
C41 C42 C43 119.8(7) . . ?
C43 C42 H42 120.1 . . ?
C42 C43 H43 120.2 . . ?
C44 C43 C42 119.6(8) . . ?
C44 C43 H43 120.2 . . ?
C43 C44 H44 120.2 . . ?
C43 C44 C45 119.6(8) . . ?
C45 C44 H44 120.2 . . ?
C44 C45 H45 119.4 . . ?
C46 C45 C44 121.2(7) . . ?
C46 C45 H45 119.4 . . ?
C41 C46 H46 119.7 . . ?
C45 C46 C41 120.6(7) . . ?
C45 C46 H46 119.7 . . ?

loop_
_geom_bond_atom_site_label_1
_geom_bond_atom_site_label_2
_geom_bond_distance
_geom_bond_site_symmetry_2
_geom_bond_publ_flag
C1 Lu1 2.428(6) 2_667 ?
C1 Lu1 2.441(6) . ?
C1 H1A 0.981(19) . ?
C1 H1B 0.97(2) . ?
C1 H1C 0.983(19) . ?
C2 H2A 0.9800 . ?
C2 H2B 0.9800 . ?
C2 H2C 0.9800 . ?
C2 Lu1 2.297(6) . ?
C3 Lu1 2.734(5) . ?
C3 N1 1.351(6) . ?
C3 N2 1.337(6) . ?
C3 P1 1.883(5) . ?
C4 C5 1.407(7) . ?
C4 C9 1.411(7) . ?
C4 N1 1.431(6) . ?
C5 C6 1.387(7) . ?
C5 C13 1.537(8) . ?
C6 H6 0.9500 . ?
C6 C7 1.373(9) . ?
C7 H7 0.9500 . ?
C7 C8 1.388(9) . ?
C8 H8 0.9500 . ?
C8 C9 1.395(7) . ?
C9 C10 1.522(8) . ?
C10 H10 1.0000 . ?
C10 C11 1.524(8) . ?
C10 C12 1.537(8) . ?
C11 H11A 0.9800 . ?
C11 H11B 0.9800 . ?
C11 H11C 0.9800 . ?
C12 H12A 0.9800 . ?
C12 H12B 0.9800 . ?
C12 H12C 0.9800 . ?
C13 H13 1.0000 . ?
C13 C14 1.534(8) . ?
C13 C15 1.464(9) . ?
C14 H14A 0.9800 . ?
C14 H14B 0.9800 . ?
C14 H14C 0.9800 . ?
C15 H15A 0.9800 . ?
C15 H15B 0.9800 . ?
C15 H15C 0.9800 . ?
C16 C17 1.417(7) . ?
C16 C21 1.417(7) . ?
C16 N2 1.410(6) . ?
C17 C18 1.389(8) . ?
C17 C25 1.530(7) . ?
C18 H18 0.9500 . ?
C18 C19 1.387(9) . ?
C19 H19 0.9500 . ?
C19 C20 1.381(9) . ?
C20 H20 0.9500 . ?
C20 C21 1.389(8) . ?
C21 C22 1.512(8) . ?
C22 H22 1.0000 . ?
C22 C23 1.514(8) . ?
C22 C24 1.548(8) . ?
C23 H23A 0.9800 . ?
C23 H23B 0.9800 . ?
C23 H23C 0.9800 . ?
C24 H24A 0.9800 . ?
C24 H24B 0.9800 . ?
C24 H24C 0.9800 . ?
C25 H25 1.0000 . ?
C25 C26 1.532(8) . ?
C25 C27 1.537(8) . ?
C26 H26A 0.9800 . ?
C26 H26B 0.9800 . ?
C26 H26C 0.9800 . ?
C27 H27A 0.9800 . ?
C27 H27B 0.9800 . ?
C27 H27C 0.9800 . ?
C28 C29 1.395(7) . ?
C28 C33 1.390(8) . ?
C28 P1 1.832(6) . ?
C29 H29 0.9500 . ?
C29 C30 1.390(10) . ?
C30 H30 0.9500 . ?
C30 C31 1.404(11) . ?
C31 H31 0.9500 . ?
C31 C32 1.352(10) . ?
C32 H32 0.9500 . ?
C32 C33 1.390(8) . ?
C33 H33 0.9500 . ?
C34 C35 1.390(7) . ?
C34 C39 1.393(7) . ?
C34 P1 1.840(5) . ?
C35 H35 0.9500 . ?
C35 C36 1.380(8) . ?
C36 H36 0.9500 . ?
C36 C37 1.382(9) . ?
C37 H37 0.9500 . ?
C37 C38 1.358(9) . ?
C38 H38 0.9500 . ?
C38 C39 1.387(8) . ?
C39 H39 0.9500 . ?
Lu1 Lu1 3.3824(5) 2_667 ?
Lu1 N1 2.284(4) . ?
Lu1 N2 2.290(4) . ?
Lu1 H1B 1.98(9) . ?
C40 H40A 0.9800 . ?
C40 H40B 0.9800 . ?
C40 H40C 0.9800 . ?
C40 C41 1.478(10) . ?
C41 C42 1.370(10) . ?
C41 C46 1.396(9) . ?
C42 H42 0.9500 . ?
C42 C43 1.427(11) . ?
C43 H43 0.9500 . ?
C43 C44 1.348(10) . ?
C44 H44 0.9500 . ?
C44 C45 1.399(10) . ?
C45 H45 0.9500 . ?
C45 C46 1.337(10) . ?
C46 H46 0.9500 . ?
